data_4130548
loop_
_publ_author_name
'Wang, Qiang'
'Li, Tian-Ren'
'Lu, Liang-Qiu'
'Li, Miao-Miao'
'Zhang, Kai'
'Xiao, Wen-Jing'

_publ_section_title
;
 Catalytic Asymmetric [4 + 1] Annulation of Sulfur Ylides with
 Copper-Allenylidene Intermediates.
;
_journal_issue 27
_journal_name_full 'Journal of the American Chemical Society'
_journal_page_first 8360
_journal_page_last 8363
_journal_paper_doi 10.1021/jacs.6b04414
_journal_volume 138
_journal_year 2016
_chemical_formula_moiety 'C37 H32 N2 O4 S2'
_chemical_formula_sum 'C37 H32 N2 O4 S2'
_chemical_formula_weight 632.77
_space_group_IT_number 14
_space_group_name_Hall '-P 2ybc'
_space_group_name_H-M_alt 'P 1 21/c 1'
_symmetry_cell_setting monoclinic
_symmetry_space_group_name_Hall '-P 2ybc'
_symmetry_space_group_name_H-M 'P 1 21/c 1'
_atom_sites_solution_hydrogens geom
_atom_sites_solution_primary direct
_atom_sites_solution_secondary difmap
_audit_creation_method SHELXL-97
_cell_angle_alpha 90.00
_cell_angle_beta 96.741(11)
_cell_angle_gamma 90.00
_cell_formula_units_Z 4
_cell_length_a 11.638(5)
_cell_length_b 9.695(3)
_cell_length_c 28.574(10)
_cell_measurement_reflns_used 2080
_cell_measurement_temperature 296(2)
_cell_measurement_theta_max 23.83
_cell_measurement_theta_min 3.36
_cell_volume 3202(2)
_computing_structure_refinement 'SHELXL-97 (Sheldrick, 2008)'
_computing_structure_solution 'SHELXS-97 (Sheldrick, 2008)'
_diffrn_ambient_temperature 296(2)
_diffrn_measured_fraction_theta_full 0.981
_diffrn_measured_fraction_theta_max 0.981
_diffrn_measurement_device_type 'PHOTON100 CMOS detector'
_diffrn_measurement_method 'omega scan'
_diffrn_radiation_monochromator 'TRIUMPH curved crystal monochromator'
_diffrn_radiation_source 'fine-focus sealed tube'
_diffrn_radiation_type MoK\a
_diffrn_radiation_wavelength 0.71073
_diffrn_reflns_av_R_equivalents 0.1367
_diffrn_reflns_av_sigmaI/netI 0.1455
_diffrn_reflns_limit_h_max 13
_diffrn_reflns_limit_h_min -13
_diffrn_reflns_limit_k_max 11
_diffrn_reflns_limit_k_min -11
_diffrn_reflns_limit_l_max 34
_diffrn_reflns_limit_l_min -34
_diffrn_reflns_number 17737
_diffrn_reflns_theta_full 25.45
_diffrn_reflns_theta_max 25.45
_diffrn_reflns_theta_min 3.19
_exptl_absorpt_coefficient_mu 0.210
_exptl_absorpt_correction_T_max 0.7452
_exptl_absorpt_correction_T_min 0.5449
_exptl_absorpt_correction_type multi-scan
_exptl_absorpt_process_details 'SADABS (Bruker, 2013)'
_exptl_crystal_density_diffrn 1.313
_exptl_crystal_density_method 'not measured'
_exptl_crystal_description block
_exptl_crystal_F_000 1328
_exptl_crystal_size_max 0.23
_exptl_crystal_size_mid 0.19
_exptl_crystal_size_min 0.15
_refine_diff_density_max 0.229
_refine_diff_density_min -0.317
_refine_diff_density_rms 0.049
_refine_ls_extinction_method none
_refine_ls_goodness_of_fit_ref 1.023
_refine_ls_hydrogen_treatment constr
_refine_ls_matrix_type full
_refine_ls_number_parameters 406
_refine_ls_number_reflns 5830
_refine_ls_number_restraints 0
_refine_ls_restrained_S_all 1.023
_refine_ls_R_factor_all 0.2009
_refine_ls_R_factor_gt 0.0699
_refine_ls_shift/su_max 0.000
_refine_ls_shift/su_mean 0.000
_refine_ls_structure_factor_coef Fsqd
_refine_ls_weighting_details 'calc w=1/[\s^2^(Fo^2^)+(0.0390P)^2^+0.0000P] where P=(Fo^2^+2Fc^2^)/3'
_refine_ls_weighting_scheme calc
_refine_ls_wR_factor_gt 0.1038
_refine_ls_wR_factor_ref 0.1371
_reflns_number_gt 2545
_reflns_number_total 5830
_reflns_threshold_expression >2sigma(I)
_cod_data_source_file ja6b04414_si_002.cif
_cod_data_source_block 1
_cod_depositor_comments
;
The following automatic conversions were performed:

data item '_symmetry_cell_setting' value 'Monoclinic' was changed to
'monoclinic' in accordance with the
/home/saulius/struct/COD-crude-data/automatic-downloads/DataCite-retrospective/ACS/depositions/lib/dictionaries/cif_core.dic
dictionary named 'cif_core.dic' version 2.4.2 last updated on
2011-04-26.

Automatic conversion script
Id: cif_fix_values 6909 2019-04-08 15:41:33Z antanas 
;
_cod_original_sg_symbol_Hall '-P 2ybc  '
_cod_original_sg_symbol_H-M 'P2(1)/c  '
_cod_database_code 4130548

loop_
_symmetry_equiv_pos_as_xyz
'x, y, z'
'-x, y+1/2, -z+1/2'
'-x, -y, -z'
'x, -y-1/2, z-1/2'

loop_
_atom_site_label
_atom_site_type_symbol
_atom_site_fract_x
_atom_site_fract_y
_atom_site_fract_z
_atom_site_U_iso_or_equiv
_atom_site_adp_type
_atom_site_occupancy
_atom_site_symmetry_multiplicity
_atom_site_calc_flag
_atom_site_refinement_flags
C1 C 0.3311(3) 0.9495(4) 0.38110(14) 0.0471(11) Uani 1 1 d .
H1A H 0.3014 1.0253 0.3604 0.056 Uiso 1 1 calc R
C2 C 0.2354(3) 0.8361(4) 0.38142(13) 0.0391(10) Uani 1 1 d .
H2A H 0.2039 0.8366 0.4118 0.047 Uiso 1 1 calc R
C3 C 0.3034(3) 0.7047(4) 0.37644(13) 0.0392(10) Uani 1 1 d .
C4 C 0.4074(4) 0.7322(4) 0.36083(13) 0.0454(11) Uani 1 1 d .
C5 C 0.4838(4) 0.6278(6) 0.35165(15) 0.0647(14) Uani 1 1 d .
H5A H 0.5535 0.6468 0.3401 0.078 Uiso 1 1 calc R
C6 C 0.4505(5) 0.4936(6) 0.36072(16) 0.0703(15) Uani 1 1 d .
H6A H 0.4993 0.4211 0.3549 0.084 Uiso 1 1 calc R
C7 C 0.3485(5) 0.4651(5) 0.37786(15) 0.0652(14) Uani 1 1 d .
H7A H 0.3301 0.3744 0.3845 0.078 Uiso 1 1 calc R
C8 C 0.2722(4) 0.5701(4) 0.38542(13) 0.0499(11) Uani 1 1 d .
H8A H 0.2016 0.5509 0.3963 0.060 Uiso 1 1 calc R
C9 C 0.3950(4) 0.9551(5) 0.26744(15) 0.0555(12) Uani 1 1 d .
C10 C 0.3860(5) 0.8411(5) 0.23766(19) 0.0684(14) Uani 1 1 d .
H10A H 0.4346 0.7656 0.2443 0.082 Uiso 1 1 calc R
C11 C 0.3054(5) 0.8398(5) 0.19830(18) 0.0713(15) Uani 1 1 d .
H11A H 0.2998 0.7625 0.1789 0.086 Uiso 1 1 calc R
C12 C 0.2318(5) 0.9513(5) 0.18670(17) 0.0648(14) Uani 1 1 d .
C13 C 0.2425(5) 1.0643(5) 0.21638(18) 0.0691(14) Uani 1 1 d .
H13A H 0.1947 1.1403 0.2094 0.083 Uiso 1 1 calc R
C14 C 0.3232(5) 1.0670(5) 0.25651(18) 0.0678(14) Uani 1 1 d .
H14A H 0.3288 1.1442 0.2760 0.081 Uiso 1 1 calc R
C15 C 0.1462(5) 0.9503(5) 0.14304(16) 0.0937(18) Uani 1 1 d .
H15A H 0.1028 1.0347 0.1412 0.140 Uiso 1 1 calc R
H15B H 0.0945 0.8736 0.1442 0.140 Uiso 1 1 calc R
H15C H 0.1867 0.9420 0.1158 0.140 Uiso 1 1 calc R
C16 C 0.3758(4) 1.0076(4) 0.43010(14) 0.0563(12) Uani 1 1 d .
H16A H 0.4530 1.0438 0.4287 0.068 Uiso 1 1 calc R
H16B H 0.3268 1.0847 0.4365 0.068 Uiso 1 1 calc R
C17 C 0.3806(4) 0.9088(4) 0.47114(15) 0.0486(11) Uani 1 1 d .
C18 C 0.4566(4) 0.7979(5) 0.47636(18) 0.0666(14) Uani 1 1 d .
H18A H 0.5082 0.7835 0.4543 0.080 Uiso 1 1 calc R
C19 C 0.4561(5) 0.7078(5) 0.5145(2) 0.0795(17) Uani 1 1 d .
H19A H 0.5068 0.6334 0.5178 0.095 Uiso 1 1 calc R
C20 C 0.3812(6) 0.7292(6) 0.5469(2) 0.0839(17) Uani 1 1 d .
H20A H 0.3798 0.6676 0.5717 0.101 Uiso 1 1 calc R
C21 C 0.3073(5) 0.8406(7) 0.54338(19) 0.0844(17) Uani 1 1 d .
H21A H 0.2583 0.8565 0.5663 0.101 Uiso 1 1 calc R
C22 C 0.3072(4) 0.9287(5) 0.50511(17) 0.0640(13) Uani 1 1 d .
H22A H 0.2564 1.0031 0.5023 0.077 Uiso 1 1 calc R
C23 C 0.1382(3) 0.8462(4) 0.34160(13) 0.0375(10) Uani 1 1 d .
C24 C 0.1290(3) 0.7816(4) 0.29960(14) 0.0440(11) Uani 1 1 d .
H24A H 0.1836 0.7211 0.2899 0.053 Uiso 1 1 calc R
C25 C 0.0233(3) 0.8193(4) 0.27216(14) 0.0406(10) Uani 1 1 d .
C26 C -0.0358(3) 0.9103(4) 0.29845(14) 0.0381(10) Uani 1 1 d .
C27 C -0.1433(4) 0.9614(4) 0.28188(15) 0.0540(12) Uani 1 1 d .
H27A H -0.1824 1.0206 0.3002 0.065 Uiso 1 1 calc R
C28 C -0.1916(4) 0.9226(4) 0.23748(17) 0.0582(13) Uani 1 1 d .
H28A H -0.2644 0.9556 0.2258 0.070 Uiso 1 1 calc R
C29 C -0.1336(4) 0.8355(5) 0.20997(16) 0.0606(13) Uani 1 1 d .
H29A H -0.1669 0.8120 0.1798 0.073 Uiso 1 1 calc R
C30 C -0.0266(4) 0.7832(4) 0.22709(15) 0.0568(13) Uani 1 1 d .
H30A H 0.0121 0.7242 0.2086 0.068 Uiso 1 1 calc R
C31 C -0.0610(4) 0.8872(4) 0.42180(14) 0.0437(11) Uani 1 1 d .
C32 C -0.1694(4) 0.8377(5) 0.40749(16) 0.0607(13) Uani 1 1 d .
H32A H -0.2112 0.8697 0.3799 0.073 Uiso 1 1 calc R
C33 C -0.2161(5) 0.7391(5) 0.4347(2) 0.0811(17) Uani 1 1 d .
H33A H -0.2898 0.7049 0.4254 0.097 Uiso 1 1 calc R
C34 C -0.1539(7) 0.6907(5) 0.4758(2) 0.0833(18) Uani 1 1 d .
C35 C -0.0470(6) 0.7422(6) 0.48911(18) 0.0815(17) Uani 1 1 d .
H35A H -0.0055 0.7102 0.5168 0.098 Uiso 1 1 calc R
C36 C 0.0022(4) 0.8406(5) 0.46283(16) 0.0623(13) Uani 1 1 d .
H36A H 0.0759 0.8748 0.4724 0.075 Uiso 1 1 calc R
C37 C -0.2073(6) 0.5818(6) 0.5055(2) 0.150(3) Uani 1 1 d .
H37A H -0.1536 0.5595 0.5326 0.225 Uiso 1 1 calc R
H37B H -0.2244 0.5002 0.4870 0.225 Uiso 1 1 calc R
H37C H -0.2773 0.6173 0.5156 0.225 Uiso 1 1 calc R
N1 N 0.4267(3) 0.8780(4) 0.35999(12) 0.0523(10) Uani 1 1 d .
N2 N 0.0383(3) 0.9329(3) 0.34158(10) 0.0400(8) Uani 1 1 d .
O1 O 0.5898(3) 0.8761(4) 0.31241(12) 0.1046(13) Uani 1 1 d .
O2 O 0.5047(3) 1.0977(4) 0.33530(12) 0.0957(12) Uani 1 1 d .
O3 O -0.0908(3) 1.1088(3) 0.37067(10) 0.0646(9) Uani 1 1 d .
O4 O 0.1041(2) 1.0653(3) 0.41435(9) 0.0585(8) Uani 1 1 d .
S1 S 0.49105(11) 0.95755(16) 0.31954(5) 0.0734(4) Uani 1 1 d .
S2 S -0.00059(10) 1.01509(11) 0.38833(4) 0.0474(3) Uani 1 1 d .

loop_
_atom_site_aniso_label
_atom_site_aniso_U_11
_atom_site_aniso_U_22
_atom_site_aniso_U_33
_atom_site_aniso_U_23
_atom_site_aniso_U_13
_atom_site_aniso_U_12
C1 0.043(3) 0.045(3) 0.053(3) -0.001(2) 0.006(2) -0.008(2)
C2 0.039(3) 0.043(3) 0.037(2) -0.001(2) 0.011(2) -0.004(2)
C3 0.039(3) 0.045(3) 0.033(2) 0.001(2) -0.002(2) -0.001(2)
C4 0.039(3) 0.059(3) 0.039(3) -0.005(2) 0.005(2) 0.003(2)
C5 0.052(3) 0.089(4) 0.053(3) -0.005(3) 0.007(3) 0.017(3)
C6 0.077(4) 0.072(4) 0.057(3) -0.010(3) -0.011(3) 0.029(3)
C7 0.084(4) 0.048(3) 0.058(3) -0.004(3) -0.016(3) 0.011(3)
C8 0.051(3) 0.054(3) 0.043(3) 0.003(2) -0.001(2) 0.000(3)
C9 0.058(3) 0.053(3) 0.061(3) 0.007(3) 0.028(3) -0.003(3)
C10 0.082(4) 0.056(3) 0.074(4) 0.007(3) 0.037(3) 0.006(3)
C11 0.104(5) 0.049(3) 0.065(4) 0.003(3) 0.029(3) 0.002(3)
C12 0.089(4) 0.053(3) 0.055(3) 0.007(3) 0.022(3) -0.012(3)
C13 0.089(4) 0.054(3) 0.066(4) 0.008(3) 0.019(3) 0.007(3)
C14 0.085(4) 0.052(3) 0.070(4) -0.005(3) 0.029(3) -0.003(3)
C15 0.130(5) 0.076(4) 0.072(4) 0.012(3) -0.003(4) -0.019(4)
C16 0.051(3) 0.055(3) 0.062(3) -0.013(3) 0.003(2) -0.016(2)
C17 0.046(3) 0.051(3) 0.047(3) -0.013(2) -0.004(2) -0.010(2)
C18 0.061(4) 0.074(4) 0.061(3) -0.024(3) -0.007(3) 0.008(3)
C19 0.086(5) 0.067(4) 0.077(4) -0.009(3) -0.024(4) 0.014(3)
C20 0.097(5) 0.080(4) 0.071(4) 0.006(3) -0.007(4) -0.019(4)
C21 0.076(4) 0.109(5) 0.069(4) 0.003(4) 0.010(3) -0.005(4)
C22 0.055(3) 0.076(4) 0.060(3) -0.007(3) 0.000(3) 0.000(3)
C23 0.031(2) 0.042(2) 0.041(3) -0.002(2) 0.010(2) -0.002(2)
C24 0.042(3) 0.051(3) 0.039(3) -0.008(2) 0.008(2) 0.008(2)
C25 0.034(3) 0.045(3) 0.043(3) -0.001(2) 0.006(2) 0.001(2)
C26 0.029(2) 0.044(3) 0.042(3) 0.005(2) 0.006(2) -0.004(2)
C27 0.052(3) 0.056(3) 0.054(3) 0.004(2) 0.008(3) 0.008(2)
C28 0.043(3) 0.058(3) 0.070(3) 0.012(3) -0.006(3) 0.006(2)
C29 0.063(4) 0.066(3) 0.050(3) 0.008(3) -0.008(3) -0.001(3)
C30 0.061(3) 0.062(3) 0.045(3) -0.010(2) -0.005(3) 0.004(3)
C31 0.042(3) 0.051(3) 0.040(3) -0.004(2) 0.016(2) 0.006(2)
C32 0.057(3) 0.068(3) 0.060(3) 0.001(3) 0.019(3) -0.002(3)
C33 0.064(4) 0.082(4) 0.105(5) -0.016(4) 0.043(4) -0.024(3)
C34 0.117(6) 0.065(4) 0.078(4) 0.005(3) 0.055(4) 0.000(4)
C35 0.103(5) 0.084(4) 0.063(4) 0.020(3) 0.034(4) 0.012(4)
C36 0.057(3) 0.075(4) 0.057(3) 0.003(3) 0.015(3) 0.001(3)
C37 0.189(8) 0.111(5) 0.169(7) 0.046(5) 0.102(6) -0.027(5)
N1 0.039(2) 0.062(3) 0.059(2) -0.001(2) 0.0158(19) -0.0100(19)
N2 0.041(2) 0.045(2) 0.036(2) -0.0045(16) 0.0131(17) 0.0039(17)
O1 0.042(2) 0.173(4) 0.105(3) 0.027(3) 0.037(2) -0.002(2)
O2 0.106(3) 0.086(3) 0.096(3) 0.000(2) 0.017(2) -0.063(2)
O3 0.074(2) 0.0551(19) 0.067(2) 0.0022(16) 0.0191(18) 0.0292(18)
O4 0.062(2) 0.0552(19) 0.0603(19) -0.0158(15) 0.0148(16) -0.0087(16)
S1 0.0487(8) 0.0993(11) 0.0757(9) 0.0106(9) 0.0222(7) -0.0215(8)
S2 0.0528(7) 0.0442(7) 0.0483(7) -0.0041(6) 0.0184(6) 0.0046(6)

loop_
_atom_type_symbol
_atom_type_description
_atom_type_scat_dispersion_real
_atom_type_scat_dispersion_imag
_atom_type_scat_source
C C 0.0033 0.0016 'International Tables Vol C Tables 4.2.6.8 and 6.1.1.4'
H H 0.0000 0.0000 'International Tables Vol C Tables 4.2.6.8 and 6.1.1.4'
N N 0.0061 0.0033 'International Tables Vol C Tables 4.2.6.8 and 6.1.1.4'
O O 0.0106 0.0060 'International Tables Vol C Tables 4.2.6.8 and 6.1.1.4'
S S 0.1246 0.1234 'International Tables Vol C Tables 4.2.6.8 and 6.1.1.4'

loop_
_geom_angle_atom_site_label_1
_geom_angle_atom_site_label_2
_geom_angle_atom_site_label_3
_geom_angle
N1 C1 C16 110.4(3)
N1 C1 C2 103.9(3)
C16 C1 C2 114.6(3)
N1 C1 H1A 109.3
C16 C1 H1A 109.3
C2 C1 H1A 109.3
C23 C2 C3 109.7(3)
C23 C2 C1 114.8(3)
C3 C2 C1 102.1(3)
C23 C2 H2A 110.0
C3 C2 H2A 110.0
C1 C2 H2A 110.0
C4 C3 C8 120.4(4)
C4 C3 C2 111.1(3)
C8 C3 C2 128.5(4)
C3 C4 C5 122.0(4)
C3 C4 N1 110.2(4)
C5 C4 N1 127.6(4)
C6 C5 C4 116.5(5)
C6 C5 H5A 121.7
C4 C5 H5A 121.7
C7 C6 C5 122.0(5)
C7 C6 H6A 119.0
C5 C6 H6A 119.0
C6 C7 C8 120.5(5)
C6 C7 H7A 119.7
C8 C7 H7A 119.7
C7 C8 C3 118.4(4)
C7 C8 H8A 120.8
C3 C8 H8A 120.8
C14 C9 C10 119.0(5)
C14 C9 S1 119.3(4)
C10 C9 S1 121.6(4)
C11 C10 C9 120.1(5)
C11 C10 H10A 120.0
C9 C10 H10A 120.0
C10 C11 C12 121.9(5)
C10 C11 H11A 119.1
C12 C11 H11A 119.1
C13 C12 C11 117.4(5)
C13 C12 C15 121.2(5)
C11 C12 C15 121.4(5)
C12 C13 C14 121.5(5)
C12 C13 H13A 119.3
C14 C13 H13A 119.3
C9 C14 C13 120.2(5)
C9 C14 H14A 119.9
C13 C14 H14A 119.9
C12 C15 H15A 109.5
C12 C15 H15B 109.5
H15A C15 H15B 109.5
C12 C15 H15C 109.5
H15A C15 H15C 109.5
H15B C15 H15C 109.5
C17 C16 C1 116.8(3)
C17 C16 H16A 108.1
C1 C16 H16A 108.1
C17 C16 H16B 108.1
C1 C16 H16B 108.1
H16A C16 H16B 107.3
C22 C17 C18 118.2(4)
C22 C17 C16 119.2(4)
C18 C17 C16 122.6(4)
C17 C18 C19 120.4(5)
C17 C18 H18A 119.8
C19 C18 H18A 119.8
C20 C19 C18 119.8(5)
C20 C19 H19A 120.1
C18 C19 H19A 120.1
C19 C20 C21 121.1(6)
C19 C20 H20A 119.5
C21 C20 H20A 119.5
C20 C21 C22 118.9(5)
C20 C21 H21A 120.6
C22 C21 H21A 120.6
C17 C22 C21 121.6(5)
C17 C22 H22A 119.2
C21 C22 H22A 119.2
C24 C23 N2 107.0(3)
C24 C23 C2 128.0(4)
N2 C23 C2 125.0(3)
C23 C24 C25 110.1(4)
C23 C24 H24A 125.0
C25 C24 H24A 125.0
C26 C25 C30 118.7(4)
C26 C25 C24 108.3(3)
C30 C25 C24 133.0(4)
C27 C26 C25 121.9(4)
C27 C26 N2 132.1(4)
C25 C26 N2 106.0(3)
C26 C27 C28 118.3(4)
C26 C27 H27A 120.9
C28 C27 H27A 120.9
C27 C28 C29 121.1(4)
C27 C28 H28A 119.4
C29 C28 H28A 119.4
C30 C29 C28 120.2(4)
C30 C29 H29A 119.9
C28 C29 H29A 119.9
C29 C30 C25 119.8(4)
C29 C30 H30A 120.1
C25 C30 H30A 120.1
C32 C31 C36 121.2(4)
C32 C31 S2 119.9(3)
C36 C31 S2 118.9(4)
C31 C32 C33 118.9(5)
C31 C32 H32A 120.5
C33 C32 H32A 120.5
C32 C33 C34 120.7(5)
C32 C33 H33A 119.7
C34 C33 H33A 119.7
C35 C34 C33 118.9(5)
C35 C34 C37 121.2(7)
C33 C34 C37 119.8(7)
C34 C35 C36 122.0(5)
C34 C35 H35A 119.0
C36 C35 H35A 119.0
C35 C36 C31 118.2(5)
C35 C36 H36A 120.9
C31 C36 H36A 120.9
C34 C37 H37A 109.5
C34 C37 H37B 109.5
H37A C37 H37B 109.5
C34 C37 H37C 109.5
H37A C37 H37C 109.5
H37B C37 H37C 109.5
C4 N1 C1 109.0(3)
C4 N1 S1 124.1(3)
C1 N1 S1 119.2(3)
C23 N2 C26 108.4(3)
C23 N2 S2 125.3(3)
C26 N2 S2 124.7(3)
O1 S1 O2 120.5(2)
O1 S1 N1 106.4(2)
O2 S1 N1 105.5(2)
O1 S1 C9 108.4(2)
O2 S1 C9 108.4(2)
N1 S1 C9 107.03(19)
O3 S2 O4 120.61(18)
O3 S2 N2 106.14(17)
O4 S2 N2 106.47(17)
O3 S2 C31 108.3(2)
O4 S2 C31 109.01(19)
N2 S2 C31 105.23(17)

loop_
_geom_bond_atom_site_label_1
_geom_bond_atom_site_label_2
_geom_bond_distance
C1 N1 1.496(5)
C1 C16 1.542(5)
C1 C2 1.566(5)
C1 H1A 0.9800
C2 C23 1.510(5)
C2 C3 1.515(5)
C2 H2A 0.9800
C3 C4 1.364(5)
C3 C8 1.386(5)
C4 C5 1.392(5)
C4 N1 1.432(5)
C5 C6 1.391(6)
C5 H5A 0.9300
C6 C7 1.365(6)
C6 H6A 0.9300
C7 C8 1.385(6)
C7 H7A 0.9300
C8 H8A 0.9300
C9 C14 1.382(6)
C9 C10 1.391(6)
C9 S1 1.754(5)
C10 C11 1.378(6)
C10 H10A 0.9300
C11 C12 1.394(6)
C11 H11A 0.9300
C12 C13 1.383(6)
C12 C15 1.502(6)
C13 C14 1.395(6)
C13 H13A 0.9300
C14 H14A 0.9300
C15 H15A 0.9600
C15 H15B 0.9600
C15 H15C 0.9600
C16 C17 1.511(5)
C16 H16A 0.9700
C16 H16B 0.9700
C17 C22 1.380(6)
C17 C18 1.389(6)
C18 C19 1.398(6)
C18 H18A 0.9300
C19 C20 1.358(7)
C19 H19A 0.9300
C20 C21 1.376(7)
C20 H20A 0.9300
C21 C22 1.388(6)
C21 H21A 0.9300
C22 H22A 0.9300
C23 C24 1.347(5)
C23 N2 1.434(4)
C24 C25 1.427(5)
C24 H24A 0.9300
C25 C26 1.392(5)
C25 C30 1.394(5)
C26 C27 1.377(5)
C26 N2 1.436(5)
C27 C28 1.378(5)
C27 H27A 0.9300
C28 C29 1.382(6)
C28 H28A 0.9300
C29 C30 1.380(5)
C29 H29A 0.9300
C30 H30A 0.9300
C31 C32 1.367(5)
C31 C36 1.385(5)
C31 S2 1.762(4)
C32 C33 1.383(6)
C32 H32A 0.9300
C33 C34 1.387(7)
C33 H33A 0.9300
C34 C35 1.353(7)
C34 C37 1.531(7)
C35 C36 1.380(6)
C35 H35A 0.9300
C36 H36A 0.9300
C37 H37A 0.9600
C37 H37B 0.9600
C37 H37C 0.9600
N1 S1 1.642(3)
N2 S2 1.663(3)
O1 S1 1.429(4)
O2 S1 1.435(3)
O3 S2 1.435(3)
O4 S2 1.436(3)
